data_1529355
loop_
_publ_author_name
'Prasad, Poonam Rajesh'
'Singh, Harkesh B.'
'Butcher, Ray J.'

_publ_section_title
;
 Synthesis, Structure and Antioxidant Activity of Cyclohexene-Fused
 Selenuranes and Related Derivatives.
;
_journal_issue 7
_journal_name_full 'Molecules (Basel, Switzerland)'
_journal_page_first 12670
_journal_page_last 12685
_journal_paper_doi 10.3390/molecules200712670
_journal_volume 20
_journal_year 2015
_chemical_formula_moiety 'C14 H16 O4 Te'
_chemical_formula_sum 'C14 H16 O4 Te'
_chemical_formula_weight 375.87
_chemical_name_systematic
; 
 ? 
;
_space_group_IT_number 61
_symmetry_cell_setting orthorhombic
_symmetry_space_group_name_Hall '-P 2ac 2ab'
_symmetry_space_group_name_H-M 'P b c a'
_atom_sites_solution_hydrogens geom
_atom_sites_solution_primary direct
_atom_sites_solution_secondary difmap
_audit_creation_method SHELXL-97
_cell_angle_alpha 90.00
_cell_angle_beta 90.00
_cell_angle_gamma 90.00
_cell_formula_units_Z 8
_cell_length_a 15.7046(2)
_cell_length_b 8.83038(16)
_cell_length_c 19.1603(3)
_cell_measurement_reflns_used 3064
_cell_measurement_temperature 123(2)
_cell_measurement_theta_max 73.3755
_cell_measurement_theta_min 4.6117
_cell_volume 2657.10(7)
_computing_cell_refinement
;
CrysAlisPro, Oxford Diffraction Ltd.,
Version 1.171.34.40 (release 27-08-2010 CrysAlis171 .NET)
(compiled Aug 27 2010,11:50:40)
;
_computing_data_collection
;
CrysAlisPro, Oxford Diffraction Ltd.,
Version 1.171.34.40 (release 27-08-2010 CrysAlis171 .NET)
(compiled Aug 27 2010,11:50:40)
;
_computing_data_reduction
;
CrysAlisPro, Oxford Diffraction Ltd.,
Version 1.171.34.40 (release 27-08-2010 CrysAlis171 .NET)
(compiled Aug 27 2010,11:50:40)
;
_computing_molecular_graphics 'SHELXLTL (Sheldrick, 2008)'
_computing_publication_material SHELXLTL
_computing_structure_refinement 'SHELXL-97 (Sheldrick, 2008)'
_computing_structure_solution 'SHELXS-97 (Sheldrick, 2008)'
_diffrn_ambient_temperature 123(2)
_diffrn_detector_area_resol_mean 10.5081
_diffrn_measured_fraction_theta_full 0.928
_diffrn_measured_fraction_theta_max 0.913
_diffrn_measurement_device_type 'Xcalibur, Ruby, Gemini'
_diffrn_measurement_method '\w scans'
_diffrn_radiation_monochromator graphite
_diffrn_radiation_source 'Enhance (Cu) X-ray Source'
_diffrn_radiation_type CuK\a
_diffrn_radiation_wavelength 1.54184
_diffrn_reflns_av_R_equivalents 0.0288
_diffrn_reflns_av_sigmaI/netI 0.0352
_diffrn_reflns_limit_h_max 19
_diffrn_reflns_limit_h_min -18
_diffrn_reflns_limit_k_max 10
_diffrn_reflns_limit_k_min -10
_diffrn_reflns_limit_l_max 23
_diffrn_reflns_limit_l_min -23
_diffrn_reflns_number 4865
_diffrn_reflns_theta_full 67.50
_diffrn_reflns_theta_max 73.54
_diffrn_reflns_theta_min 4.62
_exptl_absorpt_coefficient_mu 17.759
_exptl_absorpt_correction_T_max 1.00000
_exptl_absorpt_correction_T_min 0.23306
_exptl_absorpt_correction_type multi-scan
_exptl_absorpt_process_details
;
CrysAlisPro, Oxford Diffraction Ltd.,
Version 1.171.34.40 (release 27-08-2010 CrysAlis171 .NET)
(compiled Aug 27 2010,11:50:40)
Empirical absorption correction using spherical harmonics,
 implemented in SCALE3 ABSPACK scaling algorithm.
;
_exptl_crystal_colour colorless
_exptl_crystal_density_diffrn 1.879
_exptl_crystal_density_method 'not measured'
_exptl_crystal_description prism
_exptl_crystal_F_000 1472
_exptl_crystal_size_max 0.29
_exptl_crystal_size_mid 0.25
_exptl_crystal_size_min 0.11
_refine_diff_density_max 2.054
_refine_diff_density_min -1.357
_refine_diff_density_rms 0.186
_refine_ls_extinction_method none
_refine_ls_goodness_of_fit_ref 1.039
_refine_ls_hydrogen_treatment constr
_refine_ls_matrix_type full
_refine_ls_number_parameters 210
_refine_ls_number_reflns 2443
_refine_ls_number_restraints 72
_refine_ls_restrained_S_all 1.026
_refine_ls_R_factor_all 0.0530
_refine_ls_R_factor_gt 0.0480
_refine_ls_shift/su_max 0.004
_refine_ls_shift/su_mean 0.000
_refine_ls_structure_factor_coef Fsqd
_refine_ls_weighting_details 'calc w=1/[\s^2^(Fo^2^)+(0.0956P)^2^] where P=(Fo^2^+2Fc^2^)/3'
_refine_ls_weighting_scheme calc
_refine_ls_wR_factor_gt 0.1271
_refine_ls_wR_factor_ref 0.1330
_reflns_number_gt 2127
_reflns_number_total 2443
_reflns_threshold_expression I>2\s(I)
_cod_data_source_file TE-SPIRO.CIF
_cod_data_source_block te-spiro
_cod_original_cell_volume 2657.11(8)
_cod_database_code 1529355

loop_
_symmetry_equiv_pos_as_xyz
'x, y, z'
'-x+1/2, -y, z+1/2'
'x+1/2, -y+1/2, -z'
'-x, y+1/2, -z+1/2'
'-x, -y, -z'
'x-1/2, y, -z-1/2'
'-x-1/2, y-1/2, z'
'x, -y-1/2, z-1/2'

loop_
_atom_site_label
_atom_site_type_symbol
_atom_site_fract_x
_atom_site_fract_y
_atom_site_fract_z
_atom_site_U_iso_or_equiv
_atom_site_adp_type
_atom_site_occupancy
_atom_site_symmetry_multiplicity
_atom_site_calc_flag
_atom_site_refinement_flags
_atom_site_disorder_assembly
_atom_site_disorder_group
Te Te 0.50921(2) 0.54421(3) 0.642909(14) 0.02183(12) Uani 1 1 d . . .
O1A O 0.49288(19) 0.4042(4) 0.73122(18) 0.0268(7) Uani 1 1 d . A .
O2A O 0.5426(2) 0.3611(4) 0.83820(17) 0.0315(8) Uani 1 1 d . A .
C1AA C 0.6066(9) 0.6192(17) 0.7052(6) 0.0190(9) Uani 0.440(7) 1 d PDU A 1
C2AA C 0.6669(9) 0.7393(17) 0.6794(6) 0.0231(11) Uani 0.440(7) 1 d PD A 1
H2AA H 0.6343 0.8214 0.6565 0.028 Uiso 0.440(7) 1 calc PR A 1
H2AB H 0.7061 0.6951 0.6445 0.028 Uiso 0.440(7) 1 calc PR A 1
C3AA C 0.7180(7) 0.8040(12) 0.7400(5) 0.0290(17) Uani 0.440(7) 1 d PD A 1
H3AA H 0.6816 0.8729 0.7678 0.035 Uiso 0.440(7) 1 calc PR A 1
H3AB H 0.7667 0.8632 0.7217 0.035 Uiso 0.440(7) 1 calc PR A 1
C4AA C 0.7511(6) 0.6759(12) 0.7868(5) 0.0288(15) Uani 0.440(7) 1 d PD A 1
H4AA H 0.7846 0.6035 0.7584 0.035 Uiso 0.440(7) 1 calc PR A 1
H4AB H 0.7890 0.7183 0.8232 0.035 Uiso 0.440(7) 1 calc PR A 1
C5AA C 0.6764(9) 0.5932(18) 0.8213(6) 0.0242(13) Uani 0.440(7) 1 d PD A 1
H5AA H 0.6970 0.4987 0.8434 0.029 Uiso 0.440(7) 1 calc PR A 1
H5AB H 0.6514 0.6580 0.8582 0.029 Uiso 0.440(7) 1 calc PR A 1
C6AA C 0.6095(10) 0.5561(18) 0.7678(7) 0.0203(9) Uani 0.440(7) 1 d PDU A 1
C1AB C 0.6088(8) 0.6218(14) 0.7099(5) 0.0190(9) Uani 0.560(7) 1 d PDU A 2
C2AB C 0.6711(7) 0.7429(15) 0.6889(5) 0.0231(11) Uani 0.560(7) 1 d PD A 2
H2AC H 0.6432 0.8433 0.6909 0.028 Uiso 0.560(7) 1 calc PR A 2
H2AD H 0.6903 0.7253 0.6403 0.028 Uiso 0.560(7) 1 calc PR A 2
C3AB C 0.7480(5) 0.7406(12) 0.7381(4) 0.0290(17) Uani 0.560(7) 1 d PD A 2
H3AC H 0.7831 0.6497 0.7288 0.035 Uiso 0.560(7) 1 calc PR A 2
H3AD H 0.7836 0.8314 0.7300 0.035 Uiso 0.560(7) 1 calc PR A 2
C4AB C 0.7171(5) 0.7386(10) 0.8131(4) 0.0288(15) Uani 0.560(7) 1 d PD A 2
H4AC H 0.6806 0.8282 0.8214 0.035 Uiso 0.560(7) 1 calc PR A 2
H4AD H 0.7668 0.7459 0.8448 0.035 Uiso 0.560(7) 1 calc PR A 2
C5AB C 0.6669(7) 0.5952(14) 0.8303(5) 0.0242(13) Uani 0.560(7) 1 d PD A 2
H5AC H 0.7070 0.5110 0.8396 0.029 Uiso 0.560(7) 1 calc PR A 2
H5AD H 0.6328 0.6121 0.8731 0.029 Uiso 0.560(7) 1 calc PR A 2
C6AB C 0.6087(8) 0.5526(15) 0.7712(6) 0.0203(9) Uani 0.560(7) 1 d PDU A 2
C7A C 0.5449(3) 0.4302(5) 0.7833(2) 0.0239(9) Uani 1 1 d . . .
O1B O 0.5647(2) 0.6580(4) 0.55958(15) 0.0313(7) Uani 1 1 d . A .
O2B O 0.6347(3) 0.6196(4) 0.45998(17) 0.0399(9) Uani 1 1 d . A .
C1BA C 0.5760(12) 0.3611(15) 0.5933(8) 0.0217(10) Uani 0.373(7) 1 d PD A 1
C2BA C 0.5528(12) 0.1981(15) 0.6113(8) 0.0269(16) Uani 0.373(7) 1 d PD A 1
H2BA H 0.4910 0.1908 0.6205 0.032 Uiso 0.373(7) 1 calc PR A 1
H2BB H 0.5835 0.1667 0.6540 0.032 Uiso 0.373(7) 1 calc PR A 1
C3BA C 0.5768(9) 0.0926(14) 0.5508(6) 0.0332(16) Uani 0.373(7) 1 d PD A 1
H3BA H 0.5761 -0.0136 0.5673 0.040 Uiso 0.373(7) 1 calc PR A 1
H3BB H 0.5338 0.1022 0.5132 0.040 Uiso 0.373(7) 1 calc PR A 1
C4BA C 0.6640(9) 0.1294(14) 0.5217(7) 0.039(2) Uani 0.373(7) 1 d PD A 1
H4BA H 0.6782 0.0561 0.4844 0.047 Uiso 0.373(7) 1 calc PR A 1
H4BB H 0.7070 0.1187 0.5592 0.047 Uiso 0.373(7) 1 calc PR A 1
C5BA C 0.6679(11) 0.2914(15) 0.4919(8) 0.0279(13) Uani 0.373(7) 1 d PDU A 1
H5BA H 0.7279 0.3257 0.4906 0.034 Uiso 0.373(7) 1 calc PR A 1
H5BB H 0.6459 0.2911 0.4435 0.034 Uiso 0.373(7) 1 calc PR A 1
C6BA C 0.6164(13) 0.4003(17) 0.5351(8) 0.0230(10) Uani 0.373(7) 1 d PDU A 1
C1BB C 0.5701(8) 0.3651(10) 0.5920(5) 0.0217(10) Uani 0.627(7) 1 d PD A 2
C2BB C 0.5674(7) 0.2025(10) 0.6178(5) 0.0269(16) Uani 0.627(7) 1 d PD A 2
H2BC H 0.5080 0.1652 0.6155 0.032 Uiso 0.627(7) 1 calc PR A 2
H2BD H 0.5857 0.1995 0.6672 0.032 Uiso 0.627(7) 1 calc PR A 2
C3BB C 0.6242(6) 0.0980(9) 0.5751(4) 0.0332(16) Uani 0.627(7) 1 d PD A 2
H3BC H 0.6822 0.0994 0.5953 0.040 Uiso 0.627(7) 1 calc PR A 2
H3BD H 0.6022 -0.0068 0.5790 0.040 Uiso 0.627(7) 1 calc PR A 2
C4BB C 0.6296(7) 0.1404(9) 0.4983(4) 0.039(2) Uani 0.627(7) 1 d PD A 2
H4BC H 0.5733 0.1248 0.4763 0.047 Uiso 0.627(7) 1 calc PR A 2
H4BD H 0.6708 0.0724 0.4749 0.047 Uiso 0.627(7) 1 calc PR A 2
C5BB C 0.6575(7) 0.3059(9) 0.4872(5) 0.0279(13) Uani 0.627(7) 1 d PDU A 2
H5BC H 0.7197 0.3141 0.4947 0.034 Uiso 0.627(7) 1 calc PR A 2
H5BD H 0.6453 0.3359 0.4385 0.034 Uiso 0.627(7) 1 calc PR A 2
C6BB C 0.6123(8) 0.4121(11) 0.5361(6) 0.0230(10) Uani 0.627(7) 1 d PDU A 2
C7B C 0.6073(3) 0.5715(6) 0.5146(2) 0.0294(10) Uani 1 1 d . . .

loop_
_atom_site_aniso_label
_atom_site_aniso_U_11
_atom_site_aniso_U_22
_atom_site_aniso_U_33
_atom_site_aniso_U_23
_atom_site_aniso_U_13
_atom_site_aniso_U_12
Te 0.02436(18) 0.0258(2) 0.01537(19) -0.00290(9) -0.00187(10) 0.00025(10)
O1A 0.0290(15) 0.0316(18) 0.0198(15) -0.0054(15) 0.0040(13) -0.0096(13)
O2A 0.0424(18) 0.0299(17) 0.0222(14) 0.0053(14) 0.0037(16) -0.0053(16)
C1AA 0.0181(16) 0.0234(19) 0.0156(18) -0.0041(16) -0.0021(17) 0.0040(15)
C2AA 0.029(2) 0.028(2) 0.013(2) 0.000(2) 0.000(2) -0.0055(19)
C3AA 0.023(4) 0.037(5) 0.027(2) 0.008(4) -0.008(3) -0.011(3)
C4AA 0.028(3) 0.036(4) 0.022(3) -0.001(3) -0.004(3) -0.007(3)
C5AA 0.027(3) 0.028(2) 0.017(3) 0.000(2) -0.006(2) -0.001(2)
C6AA 0.0224(18) 0.0193(19) 0.0192(19) -0.0054(15) -0.0039(18) 0.0033(15)
C1AB 0.0181(16) 0.0234(19) 0.0156(18) -0.0041(16) -0.0021(17) 0.0040(15)
C2AB 0.029(2) 0.028(2) 0.013(2) 0.000(2) 0.000(2) -0.0055(19)
C3AB 0.023(4) 0.037(5) 0.027(2) 0.008(4) -0.008(3) -0.011(3)
C4AB 0.028(3) 0.036(4) 0.022(3) -0.001(3) -0.004(3) -0.007(3)
C5AB 0.027(3) 0.028(2) 0.017(3) 0.000(2) -0.006(2) -0.001(2)
C6AB 0.0224(18) 0.0193(19) 0.0192(19) -0.0054(15) -0.0039(18) 0.0033(15)
C7A 0.027(2) 0.025(2) 0.0198(19) -0.0041(17) 0.0081(19) -0.0014(18)
O1B 0.0470(18) 0.0322(16) 0.0147(12) 0.0039(13) -0.0029(15) 0.0005(16)
O2B 0.051(2) 0.049(2) 0.0204(15) 0.0076(15) 0.0017(17) -0.0048(18)
C1BA 0.019(2) 0.031(2) 0.0159(18) -0.0064(17) -0.0016(17) 0.0033(19)
C2BA 0.026(4) 0.032(2) 0.022(2) -0.003(2) -0.003(3) -0.007(2)
C3BA 0.047(4) 0.030(3) 0.022(3) -0.002(3) -0.004(3) 0.011(4)
C4BA 0.062(6) 0.041(4) 0.015(4) -0.002(3) -0.003(3) 0.021(4)
C5BA 0.027(3) 0.038(3) 0.019(2) -0.002(2) 0.001(2) 0.011(2)
C6BA 0.023(2) 0.030(2) 0.0158(17) -0.0021(18) -0.0014(17) 0.0027(19)
C1BB 0.019(2) 0.031(2) 0.0159(18) -0.0064(17) -0.0016(17) 0.0033(19)
C2BB 0.026(4) 0.032(2) 0.022(2) -0.003(2) -0.003(3) -0.007(2)
C3BB 0.047(4) 0.030(3) 0.022(3) -0.002(3) -0.004(3) 0.011(4)
C4BB 0.062(6) 0.041(4) 0.015(4) -0.002(3) -0.003(3) 0.021(4)
C5BB 0.027(3) 0.038(3) 0.019(2) -0.002(2) 0.001(2) 0.011(2)
C6BB 0.023(2) 0.030(2) 0.0158(17) -0.0021(18) -0.0014(17) 0.0027(19)
C7B 0.032(2) 0.042(3) 0.0138(18) 0.0040(18) -0.0067(19) -0.006(2)

loop_
_atom_type_symbol
_atom_type_description
_atom_type_scat_dispersion_real
_atom_type_scat_dispersion_imag
_atom_type_scat_source
C C 0.0181 0.0091 'International Tables Vol C Tables 4.2.6.8 and 6.1.1.4'
H H 0.0000 0.0000 'International Tables Vol C Tables 4.2.6.8 and 6.1.1.4'
O O 0.0492 0.0322 'International Tables Vol C Tables 4.2.6.8 and 6.1.1.4'
Te Te -0.1759 6.3531 'International Tables Vol C Tables 4.2.6.8 and 6.1.1.4'

loop_
_geom_angle_atom_site_label_1
_geom_angle_atom_site_label_2
_geom_angle_atom_site_label_3
_geom_angle
C1AA Te O1B 88.8(3)
C1AA Te C1BB 100.1(6)
O1B Te C1BB 79.4(3)
C1AA Te O1A 79.2(3)
O1B Te O1A 161.77(13)
C1BB Te O1A 89.2(3)
C1AA Te C1AB 1.3(6)
O1B Te C1AB 90.0(3)
C1BB Te C1AB 100.8(5)
O1A Te C1AB 78.2(3)
C1AA Te C1BA 97.9(7)
O1B Te C1BA 79.6(4)
C1BB Te C1BA 2.2(8)
O1A Te C1BA 88.5(4)
C1AB Te C1BA 98.6(7)
C7A O1A Te 115.6(3)
C6AA C1AA C2AA 124.9(11)
C6AA C1AA Te 114.7(9)
C2AA C1AA Te 120.4(8)
C1AA C2AA C3AA 110.2(9)
C1AA C2AA H2AA 109.6
C3AA C2AA H2AA 109.6
C1AA C2AA H2AB 109.6
C3AA C2AA H2AB 109.6
H2AA C2AA H2AB 108.1
C2AA C3AA C4AA 110.3(9)
C2AA C3AA H3AA 109.6
C4AA C3AA H3AA 109.6
C2AA C3AA H3AB 109.6
C4AA C3AA H3AB 109.6
H3AA C3AA H3AB 108.1
C5AA C4AA C3AA 110.2(9)
C5AA C4AA H4AA 109.6
C3AA C4AA H4AA 109.6
C5AA C4AA H4AB 109.6
C3AA C4AA H4AB 109.6
H4AA C4AA H4AB 108.1
C6AA C5AA C4AA 110.1(9)
C6AA C5AA H5AA 109.6
C4AA C5AA H5AA 109.6
C6AA C5AA H5AB 109.6
C4AA C5AA H5AB 109.6
H5AA C5AA H5AB 108.2
C1AA C6AA C5AA 123.4(11)
C1AA C6AA C7A 117.3(10)
C5AA C6AA C7A 119.2(9)
C6AB C1AB C2AB 124.4(9)
C6AB C1AB Te 112.6(7)
C2AB C1AB Te 123.0(6)
C1AB C2AB C3AB 109.8(8)
C1AB C2AB H2AC 109.7
C3AB C2AB H2AC 109.7
C1AB C2AB H2AD 109.7
C3AB C2AB H2AD 109.7
H2AC C2AB H2AD 108.2
C4AB C3AB C2AB 109.4(7)
C4AB C3AB H3AC 109.8
C2AB C3AB H3AC 109.8
C4AB C3AB H3AD 109.8
C2AB C3AB H3AD 109.8
H3AC C3AB H3AD 108.3
C3AB C4AB C5AB 112.3(7)
C3AB C4AB H4AC 109.1
C5AB C4AB H4AC 109.1
C3AB C4AB H4AD 109.1
C5AB C4AB H4AD 109.1
H4AC C4AB H4AD 107.9
C6AB C5AB C4AB 111.0(8)
C6AB C5AB H5AC 109.4
C4AB C5AB H5AC 109.4
C6AB C5AB H5AD 109.4
C4AB C5AB H5AD 109.4
H5AC C5AB H5AD 108.0
C1AB C6AB C7A 118.2(8)
C1AB C6AB C5AB 123.6(9)
C7A C6AB C5AB 118.2(8)
O2A C7A O1A 123.5(4)
O2A C7A C6AB 121.2(5)
O1A C7A C6AB 115.3(5)
O2A C7A C6AA 123.4(6)
O1A C7A C6AA 113.1(5)
C6AB C7A C6AA 2.3(8)
C7B O1B Te 115.6(3)
C6BA C1BA C2BA 123.4(12)
C6BA C1BA Te 114.1(10)
C2BA C1BA Te 119.6(9)
C1BA C2BA C3BA 110.1(10)
C1BA C2BA H2BA 109.6
C3BA C2BA H2BA 109.6
C1BA C2BA H2BB 109.6
C3BA C2BA H2BB 109.6
H2BA C2BA H2BB 108.2
C4BA C3BA C2BA 111.7(11)
C4BA C3BA H3BA 109.3
C2BA C3BA H3BA 109.3
C4BA C3BA H3BB 109.3
C2BA C3BA H3BB 109.3
H3BA C3BA H3BB 107.9
C3BA C4BA C5BA 111.8(11)
C3BA C4BA H4BA 109.3
C5BA C4BA H4BA 109.3
C3BA C4BA H4BB 109.3
C5BA C4BA H4BB 109.3
H4BA C4BA H4BB 107.9
C6BA C5BA C4BA 111.6(11)
C6BA C5BA H5BA 109.3
C4BA C5BA H5BA 109.3
C6BA C5BA H5BB 109.3
C4BA C5BA H5BB 109.3
H5BA C5BA H5BB 108.0
C1BA C6BA C5BA 123.5(13)
C1BA C6BA C7B 114.7(11)
C5BA C6BA C7B 121.8(10)
C6BB C1BB C2BB 124.9(8)
C6BB C1BB Te 111.6(6)
C2BB C1BB Te 123.5(6)
C1BB C2BB C3BB 112.5(7)
C1BB C2BB H2BC 109.1
C3BB C2BB H2BC 109.1
C1BB C2BB H2BD 109.1
C3BB C2BB H2BD 109.1
H2BC C2BB H2BD 107.8
C4BB C3BB C2BB 113.8(7)
C4BB C3BB H3BC 108.8
C2BB C3BB H3BC 108.8
C4BB C3BB H3BD 108.8
C2BB C3BB H3BD 108.8
H3BC C3BB H3BD 107.7
C3BB C4BB C5BB 112.5(7)
C3BB C4BB H4BC 109.1
C5BB C4BB H4BC 109.1
C3BB C4BB H4BD 109.1
C5BB C4BB H4BD 109.1
H4BC C4BB H4BD 107.8
C6BB C5BB C4BB 111.8(7)
C6BB C5BB H5BC 109.3
C4BB C5BB H5BC 109.3
C6BB C5BB H5BD 109.2
C4BB C5BB H5BD 109.2
H5BC C5BB H5BD 107.9
C1BB C6BB C7B 120.1(8)
C1BB C6BB C5BB 122.9(8)
C7B C6BB C5BB 116.6(7)
O2B C7B O1B 122.6(5)
O2B C7B C6BB 124.1(6)
O1B C7B C6BB 113.2(5)
O2B C7B C6BA 121.6(7)
O1B C7B C6BA 115.8(6)
C6BB C7B C6BA 2.8(9)

loop_
_geom_bond_atom_site_label_1
_geom_bond_atom_site_label_2
_geom_bond_distance
Te C1AA 2.050(12)
Te O1B 2.078(3)
Te C1BB 2.089(9)
Te O1A 2.111(4)
Te C1AB 2.135(10)
Te C1BA 2.149(14)
O1A C7A 1.310(6)
O2A C7A 1.217(5)
C1AA C6AA 1.323(11)
C1AA C2AA 1.505(11)
C2AA C3AA 1.523(12)
C2AA H2AA 0.9900
C2AA H2AB 0.9900
C3AA C4AA 1.533(12)
C3AA H3AA 0.9900
C3AA H3AB 0.9900
C4AA C5AA 1.532(12)
C4AA H4AA 0.9900
C4AA H4AB 0.9900
C5AA C6AA 1.504(12)
C5AA H5AA 0.9900
C5AA H5AB 0.9900
C6AA C7A 1.534(14)
C1AB C6AB 1.324(10)
C1AB C2AB 1.505(10)
C2AB C3AB 1.531(11)
C2AB H2AC 0.9900
C2AB H2AD 0.9900
C3AB C4AB 1.518(10)
C3AB H3AC 0.9900
C3AB H3AD 0.9900
C4AB C5AB 1.529(11)
C4AB H4AC 0.9900
C4AB H4AD 0.9900
C5AB C6AB 1.503(10)
C5AB H5AC 0.9900
C5AB H5AD 0.9900
C6AB C7A 1.492(12)
O1B C7B 1.332(6)
O2B C7B 1.208(6)
C1BA C6BA 1.328(13)
C1BA C2BA 1.524(13)
C2BA C3BA 1.535(14)
C2BA H2BA 0.9900
C2BA H2BB 0.9900
C3BA C4BA 1.514(15)
C3BA H3BA 0.9900
C3BA H3BB 0.9900
C4BA C5BA 1.542(14)
C4BA H4BA 0.9900
C4BA H4BB 0.9900
C5BA C6BA 1.504(13)
C5BA H5BA 0.9900
C5BA H5BB 0.9900
C6BA C7B 1.569(16)
C1BB C6BB 1.326(9)
C1BB C2BB 1.519(10)
C2BB C3BB 1.522(10)
C2BB H2BC 0.9900
C2BB H2BD 0.9900
C3BB C4BB 1.520(9)
C3BB H3BC 0.9900
C3BB H3BD 0.9900
C4BB C5BB 1.540(10)
C4BB H4BC 0.9900
C4BB H4BD 0.9900
C5BB C6BB 1.504(9)
C5BB H5BC 0.9900
C5BB H5BD 0.9900
C6BB C7B 1.469(11)

loop_
_geom_torsion_atom_site_label_1
_geom_torsion_atom_site_label_2
_geom_torsion_atom_site_label_3
_geom_torsion_atom_site_label_4
_geom_torsion
C1AA Te O1A C7A 3.0(6)
O1B Te O1A C7A 52.6(6)
C1BB Te O1A C7A 103.4(5)
C1AB Te O1A C7A 2.1(5)
C1BA Te O1A C7A 101.3(6)
O1B Te C1AA C6AA -169.9(14)
C1BB Te C1AA C6AA -91.0(14)
O1A Te C1AA C6AA -3.7(13)
C1AB Te C1AA C6AA 34(32)
C1BA Te C1AA C6AA -90.6(14)
O1B Te C1AA C2AA 11.3(13)
C1BB Te C1AA C2AA 90.2(13)
O1A Te C1AA C2AA 177.5(13)
C1AB Te C1AA C2AA -144(33)
C1BA Te C1AA C2AA 90.6(13)
C6AA C1AA C2AA C3AA -13(2)
Te C1AA C2AA C3AA 165.5(10)
C1AA C2AA C3AA C4AA 45.4(15)
C2AA C3AA C4AA C5AA -65.0(13)
C3AA C4AA C5AA C6AA 47.7(16)
C2AA C1AA C6AA C5AA -2(3)
Te C1AA C6AA C5AA 179.2(13)
C2AA C1AA C6AA C7A -177.3(14)
Te C1AA C6AA C7A 4(2)
C4AA C5AA C6AA C1AA -16(2)
C4AA C5AA C6AA C7A 159.5(12)
C1AA Te C1AB C6AB -144(33)
O1B Te C1AB C6AB -168.7(11)
C1BB Te C1AB C6AB -89.5(11)
O1A Te C1AB C6AB -2.6(10)
C1BA Te C1AB C6AB -89.2(12)
C1AA Te C1AB C2AB 36(32)
O1B Te C1AB C2AB 11.8(11)
C1BB Te C1AB C2AB 90.9(11)
O1A Te C1AB C2AB 177.8(12)
C1BA Te C1AB C2AB 91.2(12)
C6AB C1AB C2AB C3AB 16.7(19)
Te C1AB C2AB C3AB -163.8(8)
C1AB C2AB C3AB C4AB -49.0(13)
C2AB C3AB C4AB C5AB 63.5(11)
C3AB C4AB C5AB C6AB -40.9(13)
C2AB C1AB C6AB C7A -177.6(12)
Te C1AB C6AB C7A 2.9(17)
C2AB C1AB C6AB C5AB 5(2)
Te C1AB C6AB C5AB -174.3(11)
C4AB C5AB C6AB C1AB 7(2)
C4AB C5AB C6AB C7A -170.4(10)
Te O1A C7A O2A 178.6(4)
Te O1A C7A C6AB -1.3(8)
Te O1A C7A C6AA -1.7(9)
C1AB C6AB C7A O2A 179.0(11)
C5AB C6AB C7A O2A -3.7(16)
C1AB C6AB C7A O1A -1.1(16)
C5AB C6AB C7A O1A 176.2(10)
C1AB C6AB C7A C6AA 9(31)
C5AB C6AB C7A C6AA -173(33)
C1AA C6AA C7A O2A 178.2(12)
C5AA C6AA C7A O2A 2.8(19)
C1AA C6AA C7A O1A -1.5(18)
C5AA C6AA C7A O1A -176.9(12)
C1AA C6AA C7A C6AB -171(33)
C5AA C6AA C7A C6AB 13(31)
C1AA Te O1B C7B 102.6(6)
C1BB Te O1B C7B 2.1(5)
O1A Te O1B C7B 54.2(6)
C1AB Te O1B C7B 103.2(5)
C1BA Te O1B C7B 4.4(6)
C1AA Te C1BA C6BA -89.5(16)
O1B Te C1BA C6BA -2.2(15)
C1BB Te C1BA C6BA 83(14)
O1A Te C1BA C6BA -168.4(16)
C1AB Te C1BA C6BA -90.6(16)
C1AA Te C1BA C2BA 109.2(14)
O1B Te C1BA C2BA -163.5(15)
C1BB Te C1BA C2BA -79(14)
O1A Te C1BA C2BA 30.3(14)
C1AB Te C1BA C2BA 108.1(14)
C6BA C1BA C2BA C3BA -4(3)
Te C1BA C2BA C3BA 155.2(11)
C1BA C2BA C3BA C4BA 43.9(18)
C2BA C3BA C4BA C5BA -61.5(15)
C3BA C4BA C5BA C6BA 37.2(19)
C2BA C1BA C6BA C5BA -20(3)
Te C1BA C6BA C5BA 179.5(15)
C2BA C1BA C6BA C7B 160.6(16)
Te C1BA C6BA C7B 0(2)
C4BA C5BA C6BA C1BA 3(3)
C4BA C5BA C6BA C7B -177.9(14)
C1AA Te C1BB C6BB -85.7(10)
O1B Te C1BB C6BB 1.1(9)
O1A Te C1BB C6BB -164.6(10)
C1AB Te C1BB C6BB -86.8(10)
C1BA Te C1BB C6BB -94(14)
C1AA Te C1BB C2BB 92.9(10)
O1B Te C1BB C2BB 179.7(10)
O1A Te C1BB C2BB 13.9(9)
C1AB Te C1BB C2BB 91.8(10)
C1BA Te C1BB C2BB 85(14)
C6BB C1BB C2BB C3BB 4.1(17)
Te C1BB C2BB C3BB -174.3(7)
C1BB C2BB C3BB C4BB -33.8(12)
C2BB C3BB C4BB C5BB 54.6(11)
C3BB C4BB C5BB C6BB -43.8(12)
C2BB C1BB C6BB C7B 177.4(10)
Te C1BB C6BB C7B -4.0(15)
C2BB C1BB C6BB C5BB 5(2)
Te C1BB C6BB C5BB -176.1(10)
C4BB C5BB C6BB C1BB 15.0(17)
C4BB C5BB C6BB C7B -157.4(9)
Te O1B C7B O2B 171.7(4)
Te O1B C7B C6BB -4.6(8)
Te O1B C7B C6BA -5.6(10)
C1BB C6BB C7B O2B -170.3(10)
C5BB C6BB C7B O2B 2.3(14)
C1BB C6BB C7B O1B 5.9(15)
C5BB C6BB C7B O1B 178.5(9)
C1BB C6BB C7B C6BA 167(28)
C5BB C6BB C7B C6BA -21(26)
C1BA C6BA C7B O2B -173.6(14)
C5BA C6BA C7B O2B 7(2)
C1BA C6BA C7B O1B 4(2)
C5BA C6BA C7B O1B -175.7(14)
C1BA C6BA C7B C6BB -16(25)
C5BA C6BA C7B C6BB 165(28)
